data_4502905
loop_
_publ_author_name
'Murata, Tsuyoshi'
'Miyazaki, Eigo'
'Yokoyama, Takuji'
'Nakasuji, Kazuhiro'
'Morita, Yasushi'

_publ_section_title
;
 Intermolecular Hydrogen-Bond Networks and Physical Properties of BF4--and
 TCNQ&#x2022;--Salts of Three-Fold Symmetric
 Tris(alkylamino)phenalenyliums
;
_journal_issue 2
_journal_name_full 'Crystal Growth &amp; Design'
_journal_page_first 804
_journal_paper_doi 10.1021/cg201120s
_journal_volume 12
_journal_year 2012
_chemical_formula_moiety 'C22 H30 N3, C12 H4 N4'
_chemical_formula_sum 'C34 H34 N7'
_chemical_formula_weight 540.68
_chemical_name_systematic
; 
 ? 
;
_space_group_IT_number 14
_symmetry_cell_setting monoclinic
_symmetry_space_group_name_Hall '-P 2yn'
_symmetry_space_group_name_H-M 'P 1 21/n 1'
_atom_sites_solution_hydrogens geom
_atom_sites_solution_primary direct
_atom_sites_solution_secondary difmap
_audit_creation_method SHELXL-97
_cell_angle_alpha 90.00
_cell_angle_beta 104.7360(10)
_cell_angle_gamma 90.00
_cell_formula_units_Z 4
_cell_length_a 16.4664(7)
_cell_length_b 9.8133(4)
_cell_length_c 18.6732(7)
_cell_measurement_reflns_used 15425
_cell_measurement_temperature 296(2)
_cell_measurement_theta_max 27.47
_cell_measurement_theta_min 2.36
_cell_volume 2918.1(2)
_computing_structure_refinement 'SHELXL-97 (Sheldrick, 1997)'
_computing_structure_solution 'SHELXS-97 (Sheldrick, 1990)'
_diffrn_ambient_temperature 296(2)
_diffrn_detector_area_resol_mean 10.000
_diffrn_measured_fraction_theta_full 0.991
_diffrn_measured_fraction_theta_max 0.991
_diffrn_measurement_device_type 'Rigaku R-AXIS RAPID'
_diffrn_measurement_method \w
_diffrn_radiation_monochromator graphite
_diffrn_radiation_source 'fine-focus sealed tube'
_diffrn_radiation_type MoK\a
_diffrn_radiation_wavelength 0.71069
_diffrn_reflns_av_R_equivalents 0.0752
_diffrn_reflns_av_sigmaI/netI 0.0480
_diffrn_reflns_limit_h_max 21
_diffrn_reflns_limit_h_min -21
_diffrn_reflns_limit_k_max 12
_diffrn_reflns_limit_k_min -12
_diffrn_reflns_limit_l_max 24
_diffrn_reflns_limit_l_min -23
_diffrn_reflns_number 25661
_diffrn_reflns_theta_full 27.48
_diffrn_reflns_theta_max 27.48
_diffrn_reflns_theta_min 1.47
_exptl_absorpt_coefficient_mu 0.075
_exptl_absorpt_correction_T_max 0.9851
_exptl_absorpt_correction_T_min 0.9778
_exptl_absorpt_correction_type none
_exptl_crystal_colour green
_exptl_crystal_density_diffrn 1.231
_exptl_crystal_density_method 'not measured'
_exptl_crystal_description prism
_exptl_crystal_F_000 1148
_exptl_crystal_size_max 0.30
_exptl_crystal_size_mid 0.30
_exptl_crystal_size_min 0.20
_refine_diff_density_max 0.214
_refine_diff_density_min -0.247
_refine_diff_density_rms 0.054
_refine_ls_extinction_method none
_refine_ls_goodness_of_fit_ref 1.018
_refine_ls_hydrogen_treatment constr
_refine_ls_matrix_type full
_refine_ls_number_parameters 370
_refine_ls_number_reflns 6642
_refine_ls_number_restraints 0
_refine_ls_restrained_S_all 1.018
_refine_ls_R_factor_all 0.0837
_refine_ls_R_factor_gt 0.0564
_refine_ls_shift/su_max 0.000
_refine_ls_shift/su_mean 0.000
_refine_ls_structure_factor_coef Fsqd
_refine_ls_weighting_details 'calc w=1/[\s^2^(Fo^2^)+(0.0963P)^2^+0.3722P] where P=(Fo^2^+2Fc^2^)/3'
_refine_ls_weighting_scheme calc
_refine_ls_wR_factor_gt 0.1521
_refine_ls_wR_factor_ref 0.1724
_reflns_number_gt 4679
_reflns_number_total 6642
_reflns_threshold_expression >2sigma(I)
_cod_data_source_file cg201120s_si_002.cif
_cod_data_source_block 6bTCNQ
_cod_database_code 4502905

loop_
_symmetry_equiv_pos_as_xyz
'x, y, z'
'-x+1/2, y+1/2, -z+1/2'
'-x, -y, -z'
'x-1/2, -y-1/2, z-1/2'

loop_
_atom_site_label
_atom_site_type_symbol
_atom_site_fract_x
_atom_site_fract_y
_atom_site_fract_z
_atom_site_U_iso_or_equiv
_atom_site_adp_type
_atom_site_occupancy
_atom_site_symmetry_multiplicity
_atom_site_calc_flag
_atom_site_refinement_flags
N1 N -0.14898(10) 0.67418(18) 0.06980(9) 0.0515(4) Uani 1 1 d .
H1 H -0.1409 0.6889 0.1165 0.062 Uiso 1 1 calc R
N2 N 0.10142(10) 0.80651(17) -0.13697(8) 0.0477(4) Uani 1 1 d .
H2 H 0.0574 0.7648 -0.1621 0.057 Uiso 1 1 calc R
N3 N 0.18930(10) 1.01783(17) 0.20069(8) 0.0495(4) Uani 1 1 d .
H3 H 0.2247 1.0469 0.1774 0.059 Uiso 1 1 calc R
N4 N 0.51283(19) 0.5266(2) -0.11933(13) 0.0880(7) Uani 1 1 d .
N5 N 0.36379(11) 0.84458(19) -0.25239(9) 0.0569(4) Uani 1 1 d .
N6 N 0.48991(12) 0.93212(19) 0.27115(9) 0.0600(5) Uani 1 1 d .
N7 N 0.32510(12) 1.23642(19) 0.13648(10) 0.0611(5) Uani 1 1 d .
C1 C -0.08889(11) 0.71768(19) 0.03760(10) 0.0432(4) Uani 1 1 d .
C2 C -0.09722(12) 0.6968(2) -0.03923(10) 0.0502(5) Uani 1 1 d .
H2A H -0.1453 0.6550 -0.0678 0.060 Uiso 1 1 calc R
C3 C -0.03578(12) 0.7372(2) -0.07166(10) 0.0473(4) Uani 1 1 d .
H3A H -0.0426 0.7190 -0.1217 0.057 Uiso 1 1 calc R
C4 C 0.03790(11) 0.80554(18) -0.03268(9) 0.0395(4) Uani 1 1 d .
C5 C 0.04588(10) 0.83535(17) 0.04369(9) 0.0365(4) Uani 1 1 d .
C6 C -0.01614(11) 0.78847(18) 0.07929(9) 0.0400(4) Uani 1 1 d .
C7 C 0.10287(11) 0.84392(18) -0.06701(9) 0.0411(4) Uani 1 1 d .
C8 C 0.17137(13) 0.9195(2) -0.02429(10) 0.0511(5) Uani 1 1 d .
H8 H 0.2135 0.9480 -0.0459 0.061 Uiso 1 1 calc R
C9 C 0.17690(12) 0.9512(2) 0.04783(10) 0.0488(5) Uani 1 1 d .
H9 H 0.2229 1.0015 0.0737 0.059 Uiso 1 1 calc R
C10 C 0.11606(11) 0.91145(17) 0.08517(9) 0.0390(4) Uani 1 1 d .
C11 C 0.12420(11) 0.94323(17) 0.16147(9) 0.0401(4) Uani 1 1 d .
C12 C 0.06272(12) 0.8917(2) 0.19526(10) 0.0470(4) Uani 1 1 d .
H12 H 0.0675 0.9084 0.2452 0.056 Uiso 1 1 calc R
C13 C -0.00319(12) 0.8180(2) 0.15538(10) 0.0468(4) Uani 1 1 d .
H13 H -0.0421 0.7851 0.1796 0.056 Uiso 1 1 calc R
C14 C -0.22661(12) 0.6042(2) 0.03208(10) 0.0481(4) Uani 1 1 d .
H14 H -0.2479 0.6456 -0.0169 0.058 Uiso 1 1 calc R
C15 C -0.2129(2) 0.4551(3) 0.02191(17) 0.0879(9) Uani 1 1 d .
H15A H -0.1661 0.4433 0.0006 0.105 Uiso 1 1 calc R
H15B H -0.2623 0.4165 -0.0104 0.105 Uiso 1 1 calc R
H15C H -0.2014 0.4101 0.0691 0.105 Uiso 1 1 calc R
C16 C -0.29125(14) 0.6267(3) 0.07681(13) 0.0688(6) Uani 1 1 d .
H16A H -0.2751 0.5762 0.1222 0.083 Uiso 1 1 calc R
H16B H -0.3453 0.5962 0.0486 0.083 Uiso 1 1 calc R
H16C H -0.2940 0.7220 0.0877 0.083 Uiso 1 1 calc R
C17 C 0.16944(12) 0.8316(2) -0.17363(10) 0.0453(4) Uani 1 1 d .
H17 H 0.2232 0.8160 -0.1374 0.054 Uiso 1 1 calc R
C18 C 0.16208(15) 0.7307(3) -0.23635(12) 0.0675(6) Uani 1 1 d .
H18A H 0.2082 0.7432 -0.2585 0.081 Uiso 1 1 calc R
H18B H 0.1101 0.7454 -0.2729 0.081 Uiso 1 1 calc R
H18C H 0.1633 0.6396 -0.2174 0.081 Uiso 1 1 calc R
C19 C 0.16830(17) 0.9767(2) -0.20135(14) 0.0684(6) Uani 1 1 d .
H19A H 0.1168 0.9929 -0.2383 0.082 Uiso 1 1 calc R
H19B H 0.2150 0.9906 -0.2226 0.082 Uiso 1 1 calc R
H19C H 0.1723 1.0386 -0.1608 0.082 Uiso 1 1 calc R
C20 C 0.20548(12) 1.05411(19) 0.27955(10) 0.0454(4) Uani 1 1 d .
H20 H 0.1886 0.9772 0.3060 0.054 Uiso 1 1 calc R
C21 C 0.29880(15) 1.0761(3) 0.30953(12) 0.0670(6) Uani 1 1 d .
H21A H 0.3102 1.1050 0.3602 0.080 Uiso 1 1 calc R
H21B H 0.3175 1.1449 0.2808 0.080 Uiso 1 1 calc R
H21C H 0.3280 0.9925 0.3066 0.080 Uiso 1 1 calc R
C22 C 0.1552(2) 1.1773(3) 0.29030(16) 0.0824(8) Uani 1 1 d .
H22A H 0.0981 1.1665 0.2620 0.099 Uiso 1 1 calc R
H22B H 0.1788 1.2573 0.2739 0.099 Uiso 1 1 calc R
H22C H 0.1568 1.1864 0.3418 0.099 Uiso 1 1 calc R
C23 C 0.47861(15) 0.6280(2) -0.12084(11) 0.0554(5) Uani 1 1 d .
C24 C 0.43704(12) 0.75564(19) -0.12256(10) 0.0441(4) Uani 1 1 d .
C25 C 0.39713(12) 0.80618(19) -0.19383(10) 0.0439(4) Uani 1 1 d .
C26 C 0.43202(11) 0.82288(17) -0.05661(9) 0.0384(4) Uani 1 1 d .
C27 C 0.46323(12) 0.76168(18) 0.01435(10) 0.0430(4) Uani 1 1 d .
H27 H 0.4868 0.6751 0.0174 0.052 Uiso 1 1 calc R
C28 C 0.45940(11) 0.82692(18) 0.07766(9) 0.0416(4) Uani 1 1 d .
H28 H 0.4807 0.7841 0.1230 0.050 Uiso 1 1 calc R
C29 C 0.42364(10) 0.95862(17) 0.07612(9) 0.0371(4) Uani 1 1 d .
C30 C 0.39081(11) 1.01794(18) 0.00555(9) 0.0398(4) Uani 1 1 d .
H30 H 0.3657 1.1033 0.0025 0.048 Uiso 1 1 calc R
C31 C 0.39504(11) 0.95328(18) -0.05814(9) 0.0399(4) Uani 1 1 d .
H31 H 0.3732 0.9958 -0.1034 0.048 Uiso 1 1 calc R
C32 C 0.42000(11) 1.02776(18) 0.14227(9) 0.0394(4) Uani 1 1 d .
C33 C 0.45806(11) 0.97525(19) 0.21355(10) 0.0430(4) Uani 1 1 d .
C34 C 0.36974(11) 1.14530(19) 0.13970(9) 0.0424(4) Uani 1 1 d .

loop_
_atom_site_aniso_label
_atom_site_aniso_U_11
_atom_site_aniso_U_22
_atom_site_aniso_U_33
_atom_site_aniso_U_23
_atom_site_aniso_U_13
_atom_site_aniso_U_12
N1 0.0430(9) 0.0752(11) 0.0382(8) -0.0047(7) 0.0138(7) -0.0139(8)
N2 0.0442(8) 0.0671(10) 0.0352(8) -0.0069(7) 0.0162(6) -0.0125(7)
N3 0.0531(9) 0.0616(9) 0.0363(8) -0.0095(7) 0.0162(7) -0.0159(8)
N4 0.138(2) 0.0589(12) 0.0733(14) 0.0048(10) 0.0375(14) 0.0296(13)
N5 0.0532(10) 0.0744(11) 0.0419(9) -0.0042(8) 0.0100(8) 0.0039(8)
N6 0.0627(11) 0.0762(12) 0.0427(9) 0.0123(8) 0.0165(8) 0.0123(9)
N7 0.0656(11) 0.0658(11) 0.0483(10) -0.0050(8) 0.0076(8) 0.0158(9)
C1 0.0381(9) 0.0528(10) 0.0404(9) -0.0008(8) 0.0132(7) -0.0022(7)
C2 0.0423(10) 0.0680(12) 0.0411(10) -0.0076(9) 0.0121(8) -0.0126(9)
C3 0.0463(10) 0.0629(11) 0.0338(9) -0.0064(8) 0.0120(8) -0.0080(9)
C4 0.0400(9) 0.0453(9) 0.0354(8) -0.0016(7) 0.0134(7) -0.0021(7)
C5 0.0357(8) 0.0412(9) 0.0345(8) -0.0010(7) 0.0122(7) 0.0017(7)
C6 0.0374(9) 0.0493(9) 0.0352(8) -0.0013(7) 0.0128(7) -0.0010(7)
C7 0.0422(9) 0.0481(9) 0.0357(8) -0.0010(7) 0.0147(7) -0.0025(7)
C8 0.0500(11) 0.0661(12) 0.0433(10) -0.0109(9) 0.0233(9) -0.0172(9)
C9 0.0452(10) 0.0612(11) 0.0424(10) -0.0112(8) 0.0156(8) -0.0153(8)
C10 0.0414(9) 0.0427(9) 0.0339(8) -0.0032(7) 0.0116(7) -0.0016(7)
C11 0.0404(9) 0.0449(9) 0.0345(8) -0.0023(7) 0.0090(7) 0.0015(7)
C12 0.0484(10) 0.0629(11) 0.0320(8) -0.0035(8) 0.0145(8) -0.0041(9)
C13 0.0422(10) 0.0623(11) 0.0400(9) -0.0013(8) 0.0178(8) -0.0060(8)
C14 0.0407(10) 0.0626(11) 0.0403(9) 0.0064(8) 0.0087(8) -0.0081(8)
C15 0.121(3) 0.0660(15) 0.0861(19) -0.0059(14) 0.0428(18) -0.0142(15)
C16 0.0434(11) 0.1000(18) 0.0641(14) 0.0104(13) 0.0157(10) -0.0037(11)
C17 0.0432(10) 0.0589(11) 0.0380(9) -0.0009(8) 0.0179(8) -0.0048(8)
C18 0.0661(14) 0.0887(16) 0.0587(13) -0.0217(12) 0.0362(11) -0.0213(12)
C19 0.0740(15) 0.0702(14) 0.0684(15) 0.0148(12) 0.0316(12) 0.0033(12)
C20 0.0544(11) 0.0482(10) 0.0344(9) -0.0051(7) 0.0129(8) -0.0043(8)
C21 0.0627(14) 0.0895(16) 0.0457(11) -0.0104(11) 0.0082(10) -0.0102(12)
C22 0.093(2) 0.0796(16) 0.0721(16) -0.0147(13) 0.0172(14) 0.0227(15)
C23 0.0750(14) 0.0504(11) 0.0438(10) -0.0014(9) 0.0204(10) 0.0017(10)
C24 0.0476(10) 0.0471(9) 0.0384(9) -0.0031(7) 0.0126(8) -0.0009(8)
C25 0.0430(10) 0.0517(10) 0.0390(9) -0.0079(8) 0.0140(8) -0.0015(8)
C26 0.0375(9) 0.0430(9) 0.0362(8) -0.0002(7) 0.0119(7) -0.0048(7)
C27 0.0496(10) 0.0403(9) 0.0415(9) 0.0041(7) 0.0159(8) 0.0015(8)
C28 0.0457(10) 0.0461(9) 0.0349(8) 0.0083(7) 0.0135(7) 0.0017(7)
C29 0.0351(8) 0.0431(9) 0.0348(8) 0.0019(7) 0.0120(7) -0.0026(7)
C30 0.0385(9) 0.0441(9) 0.0373(9) 0.0037(7) 0.0102(7) 0.0043(7)
C31 0.0387(9) 0.0475(9) 0.0331(8) 0.0046(7) 0.0082(7) 0.0005(7)
C32 0.0396(9) 0.0466(9) 0.0335(8) 0.0025(7) 0.0124(7) 0.0015(7)
C33 0.0437(9) 0.0507(10) 0.0373(9) 0.0013(8) 0.0151(7) 0.0024(8)
C34 0.0411(9) 0.0525(10) 0.0324(8) -0.0021(7) 0.0069(7) 0.0002(8)

loop_
_atom_type_symbol
_atom_type_description
_atom_type_scat_dispersion_real
_atom_type_scat_dispersion_imag
_atom_type_scat_source
C C 0.0033 0.0016 'International Tables Vol C Tables 4.2.6.8 and 6.1.1.4'
H H 0.0000 0.0000 'International Tables Vol C Tables 4.2.6.8 and 6.1.1.4'
N N 0.0061 0.0033 'International Tables Vol C Tables 4.2.6.8 and 6.1.1.4'

loop_
_geom_angle_atom_site_label_1
_geom_angle_atom_site_label_2
_geom_angle_atom_site_label_3
_geom_angle
C1 N1 C14 125.63(16)
C1 N1 H1 117.2
C14 N1 H1 117.2
C7 N2 C17 125.09(15)
C7 N2 H2 117.5
C17 N2 H2 117.5
C11 N3 C20 126.20(15)
C11 N3 H3 116.9
C20 N3 H3 116.9
N1 C1 C2 120.69(16)
N1 C1 C6 121.16(16)
C2 C1 C6 118.14(16)
C3 C2 C1 120.97(17)
C3 C2 H2A 119.5
C1 C2 H2A 119.5
C2 C3 C4 123.04(17)
C2 C3 H3A 118.5
C4 C3 H3A 118.5
C3 C4 C5 117.36(15)
C3 C4 C7 122.37(15)
C5 C4 C7 120.26(15)
C10 C5 C6 119.45(15)
C10 C5 C4 120.33(15)
C6 C5 C4 120.22(15)
C13 C6 C5 117.33(15)
C13 C6 C1 122.56(15)
C5 C6 C1 120.10(15)
N2 C7 C8 120.21(16)
N2 C7 C4 122.02(16)
C8 C7 C4 117.73(15)
C9 C8 C7 121.37(17)
C9 C8 H8 119.3
C7 C8 H8 119.3
C8 C9 C10 123.16(17)
C8 C9 H9 118.4
C10 C9 H9 118.4
C9 C10 C5 117.02(15)
C9 C10 C11 122.16(16)
C5 C10 C11 120.81(15)
N3 C11 C12 120.75(15)
N3 C11 C10 121.24(16)
C12 C11 C10 117.99(16)
C13 C12 C11 120.55(16)
C13 C12 H12 119.7
C11 C12 H12 119.7
C12 C13 C6 123.78(16)
C12 C13 H13 118.1
C6 C13 H13 118.1
N1 C14 C15 112.1(2)
N1 C14 C16 108.28(17)
C15 C14 C16 111.05(19)
N1 C14 H14 108.4
C15 C14 H14 108.4
C16 C14 H14 108.4
C14 C15 H15A 109.5
C14 C15 H15B 109.5
H15A C15 H15B 109.5
C14 C15 H15C 109.5
H15A C15 H15C 109.5
H15B C15 H15C 109.5
C14 C16 H16A 109.5
C14 C16 H16B 109.5
H16A C16 H16B 109.5
C14 C16 H16C 109.5
H16A C16 H16C 109.5
H16B C16 H16C 109.5
N2 C17 C18 109.23(15)
N2 C17 C19 111.76(17)
C18 C17 C19 111.03(18)
N2 C17 H17 108.2
C18 C17 H17 108.2
C19 C17 H17 108.2
C17 C18 H18A 109.5
C17 C18 H18B 109.5
H18A C18 H18B 109.5
C17 C18 H18C 109.5
H18A C18 H18C 109.5
H18B C18 H18C 109.5
C17 C19 H19A 109.5
C17 C19 H19B 109.5
H19A C19 H19B 109.5
C17 C19 H19C 109.5
H19A C19 H19C 109.5
H19B C19 H19C 109.5
N3 C20 C22 111.19(17)
N3 C20 C21 108.27(16)
C22 C20 C21 112.1(2)
N3 C20 H20 108.4
C22 C20 H20 108.4
C21 C20 H20 108.4
C20 C21 H21A 109.5
C20 C21 H21B 109.5
H21A C21 H21B 109.5
C20 C21 H21C 109.5
H21A C21 H21C 109.5
H21B C21 H21C 109.5
C20 C22 H22A 109.5
C20 C22 H22B 109.5
H22A C22 H22B 109.5
C20 C22 H22C 109.5
H22A C22 H22C 109.5
H22B C22 H22C 109.5
N4 C23 C24 179.1(3)
C25 C24 C26 122.53(17)
C25 C24 C23 115.79(16)
C26 C24 C23 121.58(16)
N5 C25 C24 178.5(2)
C31 C26 C24 121.56(15)
C31 C26 C27 116.82(15)
C24 C26 C27 121.61(16)
C28 C27 C26 121.60(16)
C28 C27 H27 119.2
C26 C27 H27 119.2
C27 C28 C29 121.50(16)
C27 C28 H28 119.3
C29 C28 H28 119.3
C30 C29 C28 116.87(15)
C30 C29 C32 121.41(15)
C28 C29 C32 121.72(15)
C31 C30 C29 121.84(16)
C31 C30 H30 119.1
C29 C30 H30 119.1
C30 C31 C26 121.33(15)
C30 C31 H31 119.3
C26 C31 H31 119.3
C34 C32 C33 116.37(15)
C34 C32 C29 120.86(15)
C33 C32 C29 122.40(16)
N6 C33 C32 179.1(2)
N7 C34 C32 176.3(2)

loop_
_geom_bond_atom_site_label_1
_geom_bond_atom_site_label_2
_geom_bond_distance
N1 C1 1.351(2)
N1 C14 1.464(2)
N1 H1 0.8600
N2 C7 1.351(2)
N2 C17 1.474(2)
N2 H2 0.8600
N3 C11 1.350(2)
N3 C20 1.472(2)
N3 H3 0.8600
N4 C23 1.140(3)
N5 C25 1.155(2)
N6 C33 1.151(2)
N7 C34 1.149(2)
C1 C2 1.421(2)
C1 C6 1.432(2)
C2 C3 1.363(3)
C2 H2A 0.9300
C3 C4 1.415(2)
C3 H3A 0.9300
C4 C5 1.429(2)
C4 C7 1.430(2)
C5 C10 1.428(2)
C5 C6 1.429(2)
C6 C13 1.412(2)
C7 C8 1.414(3)
C8 C9 1.363(2)
C8 H8 0.9300
C9 C10 1.413(2)
C9 H9 0.9300
C10 C11 1.431(2)
C11 C12 1.416(2)
C12 C13 1.358(3)
C12 H12 0.9300
C13 H13 0.9300
C14 C15 1.500(3)
C14 C16 1.527(3)
C14 H14 0.9800
C15 H15A 0.9600
C15 H15B 0.9600
C15 H15C 0.9600
C16 H16A 0.9600
C16 H16B 0.9600
C16 H16C 0.9600
C17 C18 1.515(3)
C17 C19 1.514(3)
C17 H17 0.9800
C18 H18A 0.9600
C18 H18B 0.9600
C18 H18C 0.9600
C19 H19A 0.9600
C19 H19B 0.9600
C19 H19C 0.9600
C20 C22 1.507(3)
C20 C21 1.511(3)
C20 H20 0.9800
C21 H21A 0.9600
C21 H21B 0.9600
C21 H21C 0.9600
C22 H22A 0.9600
C22 H22B 0.9600
C22 H22C 0.9600
C23 C24 1.424(3)
C24 C25 1.416(3)
C24 C26 1.418(2)
C26 C31 1.414(2)
C26 C27 1.426(2)
C27 C28 1.360(2)
C27 H27 0.9300
C28 C29 1.418(2)
C28 H28 0.9300
C29 C30 1.416(2)
C29 C32 1.424(2)
C30 C31 1.365(2)
C30 H30 0.9300
C31 H31 0.9300
C32 C34 1.413(3)
C32 C33 1.416(2)

loop_
_geom_torsion_atom_site_label_1
_geom_torsion_atom_site_label_2
_geom_torsion_atom_site_label_3
_geom_torsion_atom_site_label_4
_geom_torsion
C14 N1 C1 C2 -0.3(3)
C14 N1 C1 C6 178.33(18)
N1 C1 C2 C3 -178.23(19)
C6 C1 C2 C3 3.1(3)
C1 C2 C3 C4 -2.2(3)
C2 C3 C4 C5 -1.5(3)
C2 C3 C4 C7 178.24(19)
C3 C4 C5 C10 -176.12(16)
C7 C4 C5 C10 4.1(3)
C3 C4 C5 C6 4.2(3)
C7 C4 C5 C6 -175.52(16)
C10 C5 C6 C13 -1.4(3)
C4 C5 C6 C13 178.19(16)
C10 C5 C6 C1 177.02(16)
C4 C5 C6 C1 -3.3(3)
N1 C1 C6 C13 -0.6(3)
C2 C1 C6 C13 178.03(18)
N1 C1 C6 C5 -179.00(17)
C2 C1 C6 C5 -0.4(3)
C17 N2 C7 C8 3.6(3)
C17 N2 C7 C4 -174.26(17)
C3 C4 C7 N2 -6.1(3)
C5 C4 C7 N2 173.70(16)
C3 C4 C7 C8 176.07(18)
C5 C4 C7 C8 -4.2(3)
N2 C7 C8 C9 -175.90(19)
C4 C7 C8 C9 2.0(3)
C7 C8 C9 C10 0.3(3)
C8 C9 C10 C5 -0.5(3)
C8 C9 C10 C11 178.49(19)
C6 C5 C10 C9 177.90(16)
C4 C5 C10 C9 -1.7(3)
C6 C5 C10 C11 -1.1(3)
C4 C5 C10 C11 179.28(16)
C20 N3 C11 C12 0.3(3)
C20 N3 C11 C10 -178.42(17)
C9 C10 C11 N3 2.6(3)
C5 C10 C11 N3 -178.44(16)
C9 C10 C11 C12 -176.10(17)
C5 C10 C11 C12 2.8(3)
N3 C11 C12 C13 179.23(18)
C10 C11 C12 C13 -2.0(3)
C11 C12 C13 C6 -0.6(3)
C5 C6 C13 C12 2.3(3)
C1 C6 C13 C12 -176.09(19)
C1 N1 C14 C15 80.9(2)
C1 N1 C14 C16 -156.2(2)
C7 N2 C17 C18 157.6(2)
C7 N2 C17 C19 -79.2(2)
C11 N3 C20 C22 -82.9(3)
C11 N3 C20 C21 153.51(19)
C25 C24 C26 C31 -7.7(3)
C23 C24 C26 C31 176.26(18)
C25 C24 C26 C27 171.69(17)
C23 C24 C26 C27 -4.4(3)
C31 C26 C27 C28 -1.5(3)
C24 C26 C27 C28 179.13(17)
C26 C27 C28 C29 0.4(3)
C27 C28 C29 C30 1.1(3)
C27 C28 C29 C32 -179.55(16)
C28 C29 C30 C31 -1.5(2)
C32 C29 C30 C31 179.07(16)
C29 C30 C31 C26 0.5(3)
C24 C26 C31 C30 -179.60(16)
C27 C26 C31 C30 1.0(2)
C30 C29 C32 C34 12.3(3)
C28 C29 C32 C34 -167.09(17)
C30 C29 C32 C33 -175.03(17)
C28 C29 C32 C33 5.6(3)
